data_7119069
loop_
_publ_author_name
'Alexander Hinz'
'Axel Schulz'
'Alexander Villinger'

_publ_section_title
;
 On the behaviour of biradicaloid [P(mu-NTer)]2 towards Lewis acids and
 bases
;
_journal_name_full Chem.Commun.
_journal_page_first 6328
_journal_volume 52
_journal_year 2016
_chemical_formula_moiety '0.01 (C48 H50 N2 P2 Au2 Cl2), 0.99 (C48 H50 N2 P2 Au Cl), 1.49 (C6 H6)'
_chemical_formula_sum 'C56.95 H58.95 Au Cl N2 P2'
_chemical_formula_weight 1065.76
_chemical_name_systematic
;
 ?
;
_space_group_crystal_system triclinic
_space_group_IT_number 2
_space_group_name_Hall '-P 1'
_space_group_name_H-M_alt 'P -1'
_symmetry_space_group_name_Hall '-P 1'
_symmetry_space_group_name_H-M 'P -1'
_atom_sites_solution_hydrogens geom
_audit_creation_method SHELXL-2013
_audit_update_record
;
2016-03-03 deposited with the CCDC.
2016-04-07 downloaded from the CCDC.
;
_cell_angle_alpha 87.907(2)
_cell_angle_beta 76.158(2)
_cell_angle_gamma 65.570(2)
_cell_formula_units_Z 2
_cell_length_a 10.9400(9)
_cell_length_b 11.9932(14)
_cell_length_c 21.421(3)
_cell_measurement_reflns_used 9926
_cell_measurement_temperature 123(2)
_cell_measurement_theta_max 28.34
_cell_measurement_theta_min 2.17
_cell_volume 2478.4(5)
_computing_cell_refinement 'Bruker Apex V7.51A'
_computing_data_collection 'Bruker Apex V7.51A'
_computing_data_reduction 'Bruker SAINT'
_computing_molecular_graphics 'ORTEP-3v2.01 (Farrugia, 1997)'
_computing_publication_material SHELXL-2013
_computing_structure_refinement 'SHELXL-2013 (Sheldrick, 2013)'
_computing_structure_solution 'SHELXS-2013 (Sheldrick, 2013)'
_diffrn_ambient_temperature 123(2)
_diffrn_measured_fraction_theta_full 0.987
_diffrn_measured_fraction_theta_max 0.978
_diffrn_measurement_device_type 'Bruker Apex Kappa-II-CCD-diffractometer'
_diffrn_measurement_method 'phi and omega scans'
_diffrn_radiation_monochromator graphite
_diffrn_radiation_source 'sealed tube'
_diffrn_radiation_type MoK\a
_diffrn_radiation_wavelength 0.71073
_diffrn_reflns_av_R_equivalents 0.0536
_diffrn_reflns_av_unetI/netI 0.0583
_diffrn_reflns_Laue_measured_fraction_full 0.987
_diffrn_reflns_Laue_measured_fraction_max 0.978
_diffrn_reflns_limit_h_max 16
_diffrn_reflns_limit_h_min -16
_diffrn_reflns_limit_k_max 17
_diffrn_reflns_limit_k_min -18
_diffrn_reflns_limit_l_max 32
_diffrn_reflns_limit_l_min -32
_diffrn_reflns_number 108962
_diffrn_reflns_point_group_measured_fraction_full 0.987
_diffrn_reflns_point_group_measured_fraction_max 0.978
_diffrn_reflns_theta_full 25.242
_diffrn_reflns_theta_max 32.500
_diffrn_reflns_theta_min 2.049
_exptl_absorpt_coefficient_mu 3.125
_exptl_absorpt_correction_T_max 0.7464
_exptl_absorpt_correction_T_min 0.5975
_exptl_absorpt_correction_type multi-scan
_exptl_absorpt_process_details '(SADABS; Sheldrick, 2004)'
_exptl_crystal_colour orange
_exptl_crystal_density_diffrn 1.428
_exptl_crystal_description plate
_exptl_crystal_F_000 1081
_exptl_crystal_size_max 0.260
_exptl_crystal_size_mid 0.080
_exptl_crystal_size_min 0.040
_refine_diff_density_max 1.744
_refine_diff_density_min -1.662
_refine_diff_density_rms 0.126
_refine_ls_extinction_coef .
_refine_ls_extinction_method none
_refine_ls_goodness_of_fit_ref 1.023
_refine_ls_hydrogen_treatment constr
_refine_ls_matrix_type full
_refine_ls_number_parameters 587
_refine_ls_number_reflns 17555
_refine_ls_number_restraints 3
_refine_ls_restrained_S_all 1.023
_refine_ls_R_factor_all 0.0563
_refine_ls_R_factor_gt 0.0356
_refine_ls_shift/su_max 0.003
_refine_ls_shift/su_mean 0.000
_refine_ls_structure_factor_coef Fsqd
_refine_ls_weighting_details 'w=1/[\s^2^(Fo^2^)+(0.0312P)^2^+0.8180P] where P=(Fo^2^+2Fc^2^)/3'
_refine_ls_weighting_scheme calc
_refine_ls_wR_factor_gt 0.0656
_refine_ls_wR_factor_ref 0.0715
_reflns_Friedel_coverage 0.000
_reflns_Friedel_fraction_full .
_reflns_Friedel_fraction_max .
_reflns_number_gt 14029
_reflns_number_total 17555
_reflns_threshold_expression 'I > 2\s(I)'
_cod_data_source_file c6cc01935h2.cif
_cod_data_source_block ah172e_2
_cod_database_code 7119069
_shelx_space_group_comment
;
The symmetry employed for this shelxl refinement is uniquely defined
by the following loop, which should always be used as a source of
symmetry information in preference to the above space-group names.
They are only intended as comments.
;
_shelx_estimated_absorpt_t_min 0.497
_shelx_estimated_absorpt_t_max 0.885
_shelxl_version_number 2013-4

loop_
_space_group_symop_operation_xyz
'x, y, z'
'-x, -y, -z'

loop_
_atom_site_label
_atom_site_type_symbol
_atom_site_fract_x
_atom_site_fract_y
_atom_site_fract_z
_atom_site_U_iso_or_equiv
_atom_site_adp_type
_atom_site_occupancy
_atom_site_site_symmetry_order
_atom_site_calc_flag
_atom_site_refinement_flags_posn
_atom_site_refinement_flags_adp
_atom_site_refinement_flags_occupancy
_atom_site_disorder_assembly
_atom_site_disorder_group
Au1 Au 0.28342(2) -0.26315(2) 0.29802(2) 0.0183(1) Uani 0.9939(2) 1 d D . P A 1
Cl1 Cl 0.17855(6) -0.3908(1) 0.3410(1) 0.02554(13) Uani 0.9939(2) 1 d D . P A 1
P1 P 0.38183(6) -0.14238(5) 0.24891(3) 0.01700(12) Uani 1 1 d D . . . .
P2 P 0.30079(6) 0.06859(5) 0.31173(3) 0.01805(12) Uani 1 1 d . . . . .
Cl2 Cl 0.788(2) -0.393(4) 0.113(2) 0.02554(13) Uani 0.0061(2) 1 d D . P A 2
Au2 Au 0.5767(7) -0.2714(9) 0.1811(5) 0.01831(3) Uani 0.0061(2) 1 d D . P A 2
N1 N 0.42559(19) -0.07116(16) 0.30665(9) 0.0153(4) Uani 1 1 d . . . . .
N2 N 0.24335(19) 0.00811(16) 0.26281(9) 0.0152(4) Uani 1 1 d . . . . .
C1 C 0.5588(2) -0.1065(2) 0.31928(11) 0.0167(4) Uani 1 1 d . . . . .
C2 C 0.6362(2) -0.0385(2) 0.29568(12) 0.0185(5) Uani 1 1 d . . . . .
C3 C 0.7709(3) -0.0810(2) 0.30389(13) 0.0259(6) Uani 1 1 d . . . . .
H3 H 0.8249 -0.0364 0.2881 0.031 Uiso 1 1 calc R U . . .
C4 C 0.8264(3) -0.1868(2) 0.33465(14) 0.0296(6) Uani 1 1 d . . . . .
H4 H 0.9192 -0.2162 0.3386 0.035 Uiso 1 1 calc R U . . .
C5 C 0.7465(3) -0.2500(2) 0.35984(13) 0.0242(5) Uani 1 1 d . . . . .
H5 H 0.7850 -0.3221 0.3815 0.029 Uiso 1 1 calc R U . . .
C6 C 0.6103(2) -0.2098(2) 0.35409(11) 0.0179(4) Uani 1 1 d . . . . .
C7 C 0.5785(2) 0.0788(2) 0.26410(12) 0.0184(5) Uani 1 1 d . . . . .
C8 C 0.5142(3) 0.1911(2) 0.30153(12) 0.0213(5) Uani 1 1 d . . . . .
C9 C 0.4618(3) 0.2997(2) 0.27139(13) 0.0234(5) Uani 1 1 d . . . . .
H9 H 0.4170 0.3757 0.2967 0.028 Uiso 1 1 calc R U . . .
C10 C 0.4734(3) 0.3000(2) 0.20574(13) 0.0244(5) Uani 1 1 d . . . . .
C11 C 0.5387(3) 0.1883(2) 0.16952(13) 0.0231(5) Uani 1 1 d . . . . .
H11 H 0.5471 0.1877 0.1243 0.028 Uiso 1 1 calc R U . . .
C12 C 0.5923(2) 0.0771(2) 0.19727(12) 0.0192(5) Uani 1 1 d . . . . .
C13 C 0.4994(3) 0.1957(3) 0.37318(13) 0.0310(6) Uani 1 1 d . . . . .
H13A H 0.5908 0.1705 0.3818 0.047 Uiso 1 1 calc R U . . .
H13B H 0.4583 0.1400 0.3926 0.047 Uiso 1 1 calc R U . . .
H13C H 0.4393 0.2796 0.3918 0.047 Uiso 1 1 calc R U . . .
C14 C 0.4155(3) 0.4197(2) 0.17462(15) 0.0367(7) Uani 1 1 d . . . . .
H14A H 0.4881 0.4247 0.1390 0.055 Uiso 1 1 calc R U . . .
H14B H 0.3831 0.4885 0.2067 0.055 Uiso 1 1 calc R U . . .
H14C H 0.3379 0.4236 0.1580 0.055 Uiso 1 1 calc R U . . .
C15 C 0.6658(3) -0.0418(2) 0.15627(13) 0.0280(6) Uani 1 1 d . . . . .
H15A H 0.6606 -0.0258 0.1116 0.042 Uiso 1 1 calc R U . . .
H15B H 0.6217 -0.0971 0.1723 0.042 Uiso 1 1 calc R U . . .
H15C H 0.7631 -0.0801 0.1582 0.042 Uiso 1 1 calc R U . . .
C16 C 0.5243(2) -0.2727(2) 0.38840(11) 0.0176(4) Uani 1 1 d . . . . .
C17 C 0.4246(3) -0.2161(2) 0.44599(12) 0.0213(5) Uani 1 1 d . . . . .
C18 C 0.3526(3) -0.2795(2) 0.48099(12) 0.0246(5) Uani 1 1 d . . . . .
H18 H 0.2864 -0.2417 0.5203 0.029 Uiso 1 1 calc R U . . .
C19 C 0.3743(3) -0.3964(2) 0.46044(13) 0.0249(5) Uani 1 1 d . . . . .
C20 C 0.4725(3) -0.4499(2) 0.40326(13) 0.0256(5) Uani 1 1 d . . . . .
H20 H 0.4892 -0.5300 0.3886 0.031 Uiso 1 1 calc R U . . .
C21 C 0.5472(3) -0.3902(2) 0.36668(12) 0.0213(5) Uani 1 1 d . . . . .
C22 C 0.3970(3) -0.0894(2) 0.47123(13) 0.0304(6) Uani 1 1 d . . . . .
H22A H 0.4851 -0.0861 0.4711 0.046 Uiso 1 1 calc R U . . .
H22B H 0.3385 -0.0722 0.5153 0.046 Uiso 1 1 calc R U . . .
H22C H 0.3496 -0.0280 0.4436 0.046 Uiso 1 1 calc R U . . .
C23 C 0.2936(3) -0.4627(3) 0.49801(15) 0.0356(7) Uani 1 1 d . . . . .
H23A H 0.2247 -0.4620 0.4758 0.053 Uiso 1 1 calc R U . . .
H23B H 0.2465 -0.4217 0.5412 0.053 Uiso 1 1 calc R U . . .
H23C H 0.3568 -0.5478 0.5015 0.053 Uiso 1 1 calc R U . . .
C24 C 0.6519(3) -0.4525(2) 0.30486(14) 0.0343(6) Uani 1 1 d . . . . .
H24A H 0.6263 -0.5116 0.2871 0.051 Uiso 1 1 calc R U . . .
H24B H 0.7437 -0.4956 0.3134 0.051 Uiso 1 1 calc R U . . .
H24C H 0.6540 -0.3909 0.2738 0.051 Uiso 1 1 calc R U . . .
C25 C 0.1172(2) 0.0571(2) 0.24309(11) 0.0158(4) Uani 1 1 d . . . . .
C26 C 0.1074(2) 0.0084(2) 0.18679(11) 0.0167(4) Uani 1 1 d . . . . .
C27 C -0.0198(2) 0.0571(2) 0.17042(12) 0.0197(5) Uani 1 1 d . . . . .
H27 H -0.0283 0.0243 0.1328 0.024 Uiso 1 1 calc R U . . .
C28 C -0.1340(2) 0.1521(2) 0.20803(12) 0.0213(5) Uani 1 1 d . . . . .
H28 H -0.2200 0.1837 0.1964 0.026 Uiso 1 1 calc R U . . .
C29 C -0.1223(2) 0.2010(2) 0.26260(12) 0.0204(5) Uani 1 1 d . . . . .
H29 H -0.2005 0.2669 0.2880 0.024 Uiso 1 1 calc R U . . .
C30 C 0.0024(2) 0.1553(2) 0.28086(11) 0.0168(4) Uani 1 1 d . . . . .
C31 C 0.2295(2) -0.0897(2) 0.14252(11) 0.0181(5) Uani 1 1 d . . . . .
C32 C 0.3361(3) -0.0614(2) 0.10540(12) 0.0228(5) Uani 1 1 d . . . . .
C33 C 0.4475(3) -0.1527(3) 0.06329(12) 0.0291(6) Uani 1 1 d . . . . .
H33 H 0.5204 -0.1341 0.0386 0.035 Uiso 1 1 calc R U . . .
C34 C 0.4550(3) -0.2701(3) 0.05640(13) 0.0337(6) Uani 1 1 d . . . . .
C35 C 0.3468(3) -0.2951(2) 0.09238(13) 0.0295(6) Uani 1 1 d . . . . .
H35 H 0.3508 -0.3751 0.0877 0.035 Uiso 1 1 calc R U . . .
C36 C 0.2327(3) -0.2075(2) 0.13506(12) 0.0219(5) Uani 1 1 d . . . . .
C37 C 0.3303(3) 0.0661(2) 0.10954(13) 0.0280(6) Uani 1 1 d . . . . .
H37A H 0.4054 0.0717 0.0758 0.042 Uiso 1 1 calc R U . . .
H37B H 0.3408 0.0831 0.1519 0.042 Uiso 1 1 calc R U . . .
H37C H 0.2410 0.1262 0.1037 0.042 Uiso 1 1 calc R U . . .
C38 C 0.5776(4) -0.3672(3) 0.01064(17) 0.0550(10) Uani 1 1 d . . . . .
H38A H 0.5466 -0.4201 -0.0090 0.082 Uiso 1 1 calc R U . . .
H38B H 0.6457 -0.4168 0.0344 0.082 Uiso 1 1 calc R U . . .
H38C H 0.6201 -0.3277 -0.0232 0.082 Uiso 1 1 calc R U . . .
C39 C 0.1174(3) -0.2395(2) 0.17107(13) 0.0269(6) Uani 1 1 d . . . . .
H39A H 0.0398 -0.2055 0.1505 0.040 Uiso 1 1 calc R U . . .
H39B H 0.0865 -0.2050 0.2158 0.040 Uiso 1 1 calc R U . . .
H39C H 0.1504 -0.3290 0.1705 0.040 Uiso 1 1 calc R U . . .
C40 C 0.0170(2) 0.2081(2) 0.33880(11) 0.0171(4) Uani 1 1 d . . . . .
C41 C 0.0099(2) 0.1475(2) 0.39647(12) 0.0204(5) Uani 1 1 d . . . . .
C42 C 0.0393(3) 0.1890(2) 0.44824(12) 0.0237(5) Uani 1 1 d . . . . .
H42 H 0.0346 0.1486 0.4871 0.028 Uiso 1 1 calc R U . . .
C43 C 0.0753(3) 0.2877(2) 0.44510(12) 0.0226(5) Uani 1 1 d . . . . .
C44 C 0.0773(2) 0.3491(2) 0.38851(12) 0.0214(5) Uani 1 1 d . . . . .
H44 H 0.0988 0.4184 0.3862 0.026 Uiso 1 1 calc R U . . .
C45 C 0.0483(2) 0.3110(2) 0.33536(12) 0.0185(5) Uani 1 1 d . . . . .
C46 C -0.0218(3) 0.0363(2) 0.40072(13) 0.0276(6) Uani 1 1 d . . . . .
H46A H -0.1006 0.0522 0.3821 0.041 Uiso 1 1 calc R U . . .
H46B H -0.0448 0.0188 0.4460 0.041 Uiso 1 1 calc R U . . .
H46C H 0.0593 -0.0343 0.3768 0.041 Uiso 1 1 calc R U . . .
C47 C 0.1126(3) 0.3250(3) 0.50149(14) 0.0332(6) Uani 1 1 d . . . . .
H47A H 0.2015 0.2620 0.5061 0.050 Uiso 1 1 calc R U . . .
H47B H 0.0406 0.3340 0.5408 0.050 Uiso 1 1 calc R U . . .
H47C H 0.1199 0.4035 0.4944 0.050 Uiso 1 1 calc R U . . .
C48 C 0.0636(3) 0.3737(2) 0.27321(12) 0.0256(5) Uani 1 1 d . . . . .
H48A H 0.1482 0.3199 0.2420 0.038 Uiso 1 1 calc R U . . .
H48B H 0.0692 0.4509 0.2817 0.038 Uiso 1 1 calc R U . . .
H48C H -0.0167 0.3907 0.2556 0.038 Uiso 1 1 calc R U . . .
C49 C 0.8209(5) -0.5298(4) 0.13483(19) 0.0797(16) Uani 0.9939(2) 1 d . . P A 1
H49 H 0.7503 -0.5527 0.1581 0.096 Uiso 0.9939(2) 1 calc R U P A 1
C50 C 0.7866(5) -0.4072(5) 0.1288(2) 0.0741(15) Uani 0.9939(2) 1 d . . P A 1
H50 H 0.6943 -0.3464 0.1423 0.089 Uiso 0.9939(2) 1 calc R U P A 1
C51 C 0.8988(5) -0.3789(4) 0.1013(2) 0.0692(12) Uani 0.9939(2) 1 d . . P A 1
H51 H 0.8841 -0.2953 0.0988 0.083 Uiso 0.9939(2) 1 calc R U P A 1
C52 C 1.0257(5) -0.4661(4) 0.0784(3) 0.0929(18) Uani 0.9939(2) 1 d . . P A 1
H52 H 1.0993 -0.4445 0.0580 0.112 Uiso 0.9939(2) 1 calc R U P A 1
C53 C 1.0493(6) -0.5855(4) 0.0843(3) 0.0887(16) Uani 0.9939(2) 1 d . . P A 1
H53 H 1.1410 -0.6469 0.0695 0.106 Uiso 0.9939(2) 1 calc R U P A 1
C54 C 0.9457(5) -0.6197(3) 0.11065(18) 0.0574(10) Uani 0.9939(2) 1 d . . P A 1
H54 H 0.9611 -0.7037 0.1119 0.069 Uiso 0.9939(2) 1 calc R U P A 1
C55 C 0.8602(3) 0.0600(4) 0.00554(15) 0.0459(8) Uani 1 1 d . . . . .
H55 H 0.7632 0.1016 0.0096 0.055 Uiso 1 1 calc R U . . .
C56 C 0.9215(4) -0.0656(4) 0.00370(15) 0.0510(9) Uani 1 1 d . . . . .
H56 H 0.8674 -0.1111 0.0060 0.061 Uiso 1 1 calc R U . . .
C57 C 1.0621(4) -0.1259(3) -0.00155(15) 0.0480(9) Uani 1 1 d . . . . .
H57 H 1.1049 -0.2130 -0.0024 0.058 Uiso 1 1 calc R U . . .

loop_
_atom_site_aniso_label
_atom_site_aniso_U_11
_atom_site_aniso_U_22
_atom_site_aniso_U_33
_atom_site_aniso_U_23
_atom_site_aniso_U_13
_atom_site_aniso_U_12
Au1 0.01838(5) 0.01217(4) 0.02568(5) 0.00243(3) -0.00873(3) -0.00593(3)
Cl1 0.0223(3) 0.0181(3) 0.0396(4) 0.0088(3) -0.0103(3) -0.0108(2)
P1 0.0144(3) 0.0139(3) 0.0207(3) 0.0005(2) -0.0051(2) -0.0035(2)
P2 0.0149(3) 0.0132(3) 0.0261(3) -0.0001(2) -0.0085(2) -0.0040(2)
Cl2 0.0223(3) 0.0181(3) 0.0396(4) 0.0088(3) -0.0103(3) -0.0108(2)
Au2 0.01838(5) 0.01217(4) 0.02568(5) 0.00243(3) -0.00873(3) -0.00593(3)
N1 0.0132(9) 0.0131(9) 0.0203(10) 0.0026(7) -0.0059(7) -0.0055(7)
N2 0.0146(9) 0.0112(8) 0.0187(10) 0.0011(7) -0.0065(7) -0.0032(7)
C1 0.0134(10) 0.0146(10) 0.0208(12) 0.0027(9) -0.0061(8) -0.0036(8)
C2 0.0159(11) 0.0169(11) 0.0226(13) 0.0043(9) -0.0056(9) -0.0065(9)
C3 0.0189(12) 0.0240(13) 0.0386(16) 0.0130(11) -0.0121(11) -0.0108(10)
C4 0.0180(12) 0.0313(14) 0.0429(17) 0.0148(12) -0.0150(11) -0.0106(11)
C5 0.0196(12) 0.0214(12) 0.0324(15) 0.0105(11) -0.0124(10) -0.0067(10)
C6 0.0174(11) 0.0157(11) 0.0201(12) 0.0027(9) -0.0066(9) -0.0054(9)
C7 0.0148(11) 0.0179(11) 0.0252(13) 0.0079(9) -0.0088(9) -0.0079(9)
C8 0.0211(12) 0.0185(12) 0.0269(14) 0.0041(10) -0.0089(10) -0.0093(9)
C9 0.0237(13) 0.0151(11) 0.0316(15) 0.0020(10) -0.0080(10) -0.0075(9)
C10 0.0254(13) 0.0195(12) 0.0305(15) 0.0084(10) -0.0120(11) -0.0094(10)
C11 0.0228(12) 0.0239(13) 0.0256(13) 0.0068(10) -0.0104(10) -0.0106(10)
C12 0.0154(11) 0.0171(11) 0.0249(13) 0.0030(9) -0.0046(9) -0.0068(9)
C13 0.0420(17) 0.0266(14) 0.0282(15) 0.0031(11) -0.0121(12) -0.0160(12)
C14 0.0470(18) 0.0207(13) 0.0402(18) 0.0115(12) -0.0193(14) -0.0082(13)
C15 0.0284(14) 0.0236(13) 0.0276(14) 0.0008(11) -0.0008(11) -0.0099(11)
C16 0.0182(11) 0.0141(10) 0.0219(12) 0.0057(9) -0.0094(9) -0.0059(9)
C17 0.0230(12) 0.0208(12) 0.0229(13) 0.0053(10) -0.0107(10) -0.0094(10)
C18 0.0230(13) 0.0282(13) 0.0230(13) 0.0079(11) -0.0070(10) -0.0109(11)
C19 0.0223(12) 0.0238(13) 0.0342(15) 0.0135(11) -0.0150(11) -0.0117(10)
C20 0.0252(13) 0.0157(11) 0.0390(16) 0.0082(11) -0.0139(11) -0.0088(10)
C21 0.0213(12) 0.0161(11) 0.0262(13) 0.0056(10) -0.0106(10) -0.0051(9)
C22 0.0375(16) 0.0287(14) 0.0253(14) -0.0018(11) -0.0030(11) -0.0163(12)
C23 0.0293(15) 0.0352(16) 0.0514(19) 0.0208(14) -0.0168(13) -0.0201(13)
C24 0.0341(16) 0.0208(13) 0.0414(18) -0.0033(12) -0.0015(12) -0.0088(11)
C25 0.0150(10) 0.0136(10) 0.0198(12) 0.0041(9) -0.0059(8) -0.0064(8)
C26 0.0174(11) 0.0139(10) 0.0211(12) 0.0046(9) -0.0070(9) -0.0078(8)
C27 0.0219(12) 0.0184(11) 0.0232(13) 0.0059(9) -0.0105(9) -0.0103(9)
C28 0.0150(11) 0.0209(12) 0.0307(14) 0.0087(10) -0.0102(9) -0.0081(9)
C29 0.0143(11) 0.0142(11) 0.0301(14) 0.0054(10) -0.0050(9) -0.0041(9)
C30 0.0164(11) 0.0128(10) 0.0212(12) 0.0024(9) -0.0037(9) -0.0066(8)
C31 0.0192(11) 0.0186(11) 0.0157(11) 0.0017(9) -0.0083(9) -0.0051(9)
C32 0.0222(12) 0.0286(13) 0.0182(12) 0.0044(10) -0.0069(9) -0.0104(10)
C33 0.0235(13) 0.0417(16) 0.0179(13) 0.0014(11) -0.0028(10) -0.0108(12)
C34 0.0308(15) 0.0335(15) 0.0241(15) -0.0077(12) -0.0069(11) -0.0005(12)
C35 0.0357(15) 0.0180(12) 0.0297(15) -0.0012(11) -0.0129(12) -0.0035(11)
C36 0.0254(13) 0.0208(12) 0.0200(13) 0.0031(10) -0.0102(10) -0.0076(10)
C37 0.0296(14) 0.0325(15) 0.0264(14) 0.0060(11) -0.0044(11) -0.0189(12)
C38 0.045(2) 0.053(2) 0.041(2) -0.0193(17) 0.0010(15) 0.0008(17)
C39 0.0322(14) 0.0196(12) 0.0346(15) 0.0038(11) -0.0153(12) -0.0128(11)
C40 0.0114(10) 0.0133(10) 0.0236(12) -0.0003(9) -0.0020(8) -0.0036(8)
C41 0.0194(11) 0.0162(11) 0.0235(13) 0.0023(9) -0.0014(9) -0.0074(9)
C42 0.0258(13) 0.0239(13) 0.0195(13) 0.0028(10) -0.0015(10) -0.0107(10)
C43 0.0214(12) 0.0219(12) 0.0224(13) -0.0039(10) -0.0018(10) -0.0085(10)
C44 0.0195(12) 0.0160(11) 0.0277(14) -0.0020(10) -0.0025(10) -0.0081(9)
C45 0.0150(11) 0.0126(10) 0.0250(13) 0.0000(9) -0.0027(9) -0.0039(8)
C46 0.0359(15) 0.0246(13) 0.0264(14) 0.0044(11) -0.0048(11) -0.0183(12)
C47 0.0396(17) 0.0351(16) 0.0304(16) -0.0044(12) -0.0080(12) -0.0208(13)
C48 0.0294(14) 0.0204(12) 0.0280(14) 0.0052(10) -0.0058(11) -0.0125(10)
C49 0.068(3) 0.073(3) 0.042(2) 0.028(2) 0.0215(19) 0.004(2)
C50 0.067(3) 0.073(3) 0.050(3) -0.007(2) -0.009(2) 0.000(2)
C51 0.082(3) 0.040(2) 0.077(3) -0.006(2) -0.014(3) -0.019(2)
C52 0.069(3) 0.049(3) 0.150(5) -0.003(3) 0.001(3) -0.028(2)
C53 0.079(4) 0.050(3) 0.113(4) 0.017(3) -0.001(3) -0.016(2)
C54 0.077(3) 0.039(2) 0.051(2) 0.0051(17) -0.003(2) -0.027(2)
C55 0.0316(16) 0.068(2) 0.0273(17) 0.0009(16) -0.0098(13) -0.0085(16)
C56 0.061(2) 0.076(3) 0.0292(18) 0.0059(17) -0.0094(16) -0.042(2)
C57 0.058(2) 0.050(2) 0.0273(17) 0.0072(15) -0.0107(15) -0.0148(18)

loop_
_atom_type_symbol
_atom_type_description
_atom_type_scat_dispersion_real
_atom_type_scat_dispersion_imag
_atom_type_scat_source
C C 0.0033 0.0016 'International Tables Vol C Tables 4.2.6.8 and 6.1.1.4'
N N 0.0061 0.0033 'International Tables Vol C Tables 4.2.6.8 and 6.1.1.4'
P P 0.1023 0.0942 'International Tables Vol C Tables 4.2.6.8 and 6.1.1.4'
Cl Cl 0.1484 0.1585 'International Tables Vol C Tables 4.2.6.8 and 6.1.1.4'
Au Au -2.0133 8.8022 'International Tables Vol C Tables 4.2.6.8 and 6.1.1.4'
H H 0.0000 0.0000 'International Tables Vol C Tables 4.2.6.8 and 6.1.1.4'

loop_
_geom_angle_atom_site_label_1
_geom_angle_atom_site_label_2
_geom_angle_atom_site_label_3
_geom_angle
_geom_angle_site_symmetry_1
_geom_angle_site_symmetry_3
P1 Au1 Cl1 175.41(2) . .
N1 P1 N2 77.65(9) . .
N1 P1 Au2 109.0(3) . .
N2 P1 Au2 146.3(4) . .
N1 P1 Au1 109.75(7) . .
N2 P1 Au1 104.03(7) . .
N1 P1 P2 38.74(6) . .
N2 P1 P2 39.07(6) . .
Au2 P1 P2 135.7(3) . .
Au1 P1 P2 114.63(3) . .
N1 P2 N2 85.02(9) . .
N1 P2 P1 42.50(7) . .
N2 P2 P1 42.70(6) . .
P1 Au2 Cl2 174.5(8) . .
C1 N1 P2 128.03(15) . .
C1 N1 P1 127.44(15) . .
P2 N1 P1 98.76(10) . .
C25 N2 P2 130.76(15) . .
C25 N2 P1 130.78(15) . .
P2 N2 P1 98.23(10) . .
C6 C1 C2 121.4(2) . .
C6 C1 N1 119.12(19) . .
C2 C1 N1 119.44(19) . .
C3 C2 C1 118.3(2) . .
C3 C2 C7 119.1(2) . .
C1 C2 C7 122.5(2) . .
C4 C3 C2 121.0(2) . .
C4 C3 H3 119.5 . .
C2 C3 H3 119.5 . .
C3 C4 C5 119.8(2) . .
C3 C4 H4 120.1 . .
C5 C4 H4 120.1 . .
C4 C5 C6 121.4(2) . .
C4 C5 H5 119.3 . .
C6 C5 H5 119.3 . .
C5 C6 C1 117.9(2) . .
C5 C6 C16 119.0(2) . .
C1 C6 C16 123.0(2) . .
C12 C7 C8 120.2(2) . .
C12 C7 C2 120.2(2) . .
C8 C7 C2 119.5(2) . .
C9 C8 C7 118.9(2) . .
C9 C8 C13 119.7(2) . .
C7 C8 C13 121.4(2) . .
C10 C9 C8 121.8(2) . .
C10 C9 H9 119.1 . .
C8 C9 H9 119.1 . .
C9 C10 C11 118.4(2) . .
C9 C10 C14 120.4(2) . .
C11 C10 C14 121.2(2) . .
C10 C11 C12 122.1(2) . .
C10 C11 H11 118.9 . .
C12 C11 H11 118.9 . .
C11 C12 C7 118.6(2) . .
C11 C12 C15 120.6(2) . .
C7 C12 C15 120.8(2) . .
C8 C13 H13A 109.5 . .
C8 C13 H13B 109.5 . .
H13A C13 H13B 109.5 . .
C8 C13 H13C 109.5 . .
H13A C13 H13C 109.5 . .
H13B C13 H13C 109.5 . .
C10 C14 H14A 109.5 . .
C10 C14 H14B 109.5 . .
H14A C14 H14B 109.5 . .
C10 C14 H14C 109.5 . .
H14A C14 H14C 109.5 . .
H14B C14 H14C 109.5 . .
C12 C15 H15A 109.5 . .
C12 C15 H15B 109.5 . .
H15A C15 H15B 109.5 . .
C12 C15 H15C 109.5 . .
H15A C15 H15C 109.5 . .
H15B C15 H15C 109.5 . .
C21 C16 C17 119.7(2) . .
C21 C16 C6 121.2(2) . .
C17 C16 C6 119.0(2) . .
C18 C17 C16 119.0(2) . .
C18 C17 C22 119.6(2) . .
C16 C17 C22 121.4(2) . .
C17 C18 C19 122.2(2) . .
C17 C18 H18 118.9 . .
C19 C18 H18 118.9 . .
C20 C19 C18 117.7(2) . .
C20 C19 C23 120.6(2) . .
C18 C19 C23 121.7(3) . .
C19 C20 C21 122.1(2) . .
C19 C20 H20 119.0 . .
C21 C20 H20 119.0 . .
C20 C21 C16 119.3(2) . .
C20 C21 C24 119.8(2) . .
C16 C21 C24 121.0(2) . .
C17 C22 H22A 109.5 . .
C17 C22 H22B 109.5 . .
H22A C22 H22B 109.5 . .
C17 C22 H22C 109.5 . .
H22A C22 H22C 109.5 . .
H22B C22 H22C 109.5 . .
C19 C23 H23A 109.5 . .
C19 C23 H23B 109.5 . .
H23A C23 H23B 109.5 . .
C19 C23 H23C 109.5 . .
H23A C23 H23C 109.5 . .
H23B C23 H23C 109.5 . .
C21 C24 H24A 109.5 . .
C21 C24 H24B 109.5 . .
H24A C24 H24B 109.5 . .
C21 C24 H24C 109.5 . .
H24A C24 H24C 109.5 . .
H24B C24 H24C 109.5 . .
C26 C25 C30 120.6(2) . .
C26 C25 N2 120.5(2) . .
C30 C25 N2 118.9(2) . .
C27 C26 C25 118.4(2) . .
C27 C26 C31 119.0(2) . .
C25 C26 C31 122.5(2) . .
C28 C27 C26 121.2(2) . .
C28 C27 H27 119.4 . .
C26 C27 H27 119.4 . .
C29 C28 C27 119.7(2) . .
C29 C28 H28 120.1 . .
C27 C28 H28 120.1 . .
C28 C29 C30 121.0(2) . .
C28 C29 H29 119.5 . .
C30 C29 H29 119.5 . .
C29 C30 C25 118.9(2) . .
C29 C30 C40 121.6(2) . .
C25 C30 C40 119.5(2) . .
C32 C31 C36 120.3(2) . .
C32 C31 C26 119.5(2) . .
C36 C31 C26 120.1(2) . .
C33 C32 C31 118.9(2) . .
C33 C32 C37 119.9(2) . .
C31 C32 C37 121.2(2) . .
C34 C33 C32 121.9(3) . .
C34 C33 H33 119.1 . .
C32 C33 H33 119.1 . .
C33 C34 C35 118.2(2) . .
C33 C34 C38 120.5(3) . .
C35 C34 C38 121.3(3) . .
C34 C35 C36 122.5(3) . .
C34 C35 H35 118.8 . .
C36 C35 H35 118.8 . .
C35 C36 C31 118.2(2) . .
C35 C36 C39 119.8(2) . .
C31 C36 C39 122.1(2) . .
C32 C37 H37A 109.5 . .
C32 C37 H37B 109.5 . .
H37A C37 H37B 109.5 . .
C32 C37 H37C 109.5 . .
H37A C37 H37C 109.5 . .
H37B C37 H37C 109.5 . .
C34 C38 H38A 109.5 . .
C34 C38 H38B 109.5 . .
H38A C38 H38B 109.5 . .
C34 C38 H38C 109.5 . .
H38A C38 H38C 109.5 . .
H38B C38 H38C 109.5 . .
C36 C39 H39A 109.5 . .
C36 C39 H39B 109.5 . .
H39A C39 H39B 109.5 . .
C36 C39 H39C 109.5 . .
H39A C39 H39C 109.5 . .
H39B C39 H39C 109.5 . .
C45 C40 C41 120.1(2) . .
C45 C40 C30 120.8(2) . .
C41 C40 C30 118.9(2) . .
C42 C41 C40 118.6(2) . .
C42 C41 C46 120.6(2) . .
C40 C41 C46 120.8(2) . .
C41 C42 C43 122.2(2) . .
C41 C42 H42 118.9 . .
C43 C42 H42 118.9 . .
C42 C43 C44 118.5(2) . .
C42 C43 C47 120.0(2) . .
C44 C43 C47 121.6(2) . .
C45 C44 C43 121.4(2) . .
C45 C44 H44 119.3 . .
C43 C44 H44 119.3 . .
C44 C45 C40 119.2(2) . .
C44 C45 C48 119.4(2) . .
C40 C45 C48 121.2(2) . .
C41 C46 H46A 109.5 . .
C41 C46 H46B 109.5 . .
H46A C46 H46B 109.5 . .
C41 C46 H46C 109.5 . .
H46A C46 H46C 109.5 . .
H46B C46 H46C 109.5 . .
C43 C47 H47A 109.5 . .
C43 C47 H47B 109.5 . .
H47A C47 H47B 109.5 . .
C43 C47 H47C 109.5 . .
H47A C47 H47C 109.5 . .
H47B C47 H47C 109.5 . .
C45 C48 H48A 109.5 . .
C45 C48 H48B 109.5 . .
H48A C48 H48B 109.5 . .
C45 C48 H48C 109.5 . .
H48A C48 H48C 109.5 . .
H48B C48 H48C 109.5 . .
C54 C49 C50 125.2(4) . .
C54 C49 H49 117.4 . .
C50 C49 H49 117.4 . .
C49 C50 C51 114.4(4) . .
C49 C50 H50 122.8 . .
C51 C50 H50 122.8 . .
C52 C51 C50 121.8(4) . .
C52 C51 H51 119.1 . .
C50 C51 H51 119.1 . .
C51 C52 C53 119.7(5) . .
C51 C52 H52 120.2 . .
C53 C52 H52 120.2 . .
C52 C53 C54 121.7(5) . .
C52 C53 H53 119.1 . .
C54 C53 H53 119.1 . .
C49 C54 C53 116.7(4) . .
C49 C54 H54 121.6 . .
C53 C54 H54 121.6 . .
C57 C55 C56 120.3(3) 2_755 .
C57 C55 H55 119.8 2_755 .
C56 C55 H55 119.8 . .
C55 C56 C57 119.9(3) . .
C55 C56 H56 120.1 . .
C57 C56 H56 120.1 . .
C55 C57 C56 119.8(3) 2_755 .
C55 C57 H57 120.1 2_755 .
C56 C57 H57 120.1 . .

loop_
_geom_bond_atom_site_label_1
_geom_bond_atom_site_label_2
_geom_bond_distance
_geom_bond_site_symmetry_2
Au1 P1 2.2361(6) .
Au1 Cl1 2.3140(6) .
P1 N1 1.7853(19) .
P1 N2 1.7896(19) .
P1 Au2 2.2360(12) .
P1 P2 2.6117(9) .
P2 N1 1.6536(19) .
P2 N2 1.6633(19) .
Cl2 Au2 2.3148(11) .
N1 C1 1.431(3) .
N2 C25 1.421(3) .
C1 C6 1.401(3) .
C1 C2 1.405(3) .
C2 C3 1.400(3) .
C2 C7 1.495(3) .
C3 C4 1.381(3) .
C3 H3 0.9500 .
C4 C5 1.387(3) .
C4 H4 0.9500 .
C5 C6 1.398(3) .
C5 H5 0.9500 .
C6 C16 1.487(3) .
C7 C12 1.403(3) .
C7 C8 1.406(3) .
C8 C9 1.393(3) .
C8 C13 1.505(4) .
C9 C10 1.381(4) .
C9 H9 0.9500 .
C10 C11 1.388(4) .
C10 C14 1.512(4) .
C11 C12 1.392(3) .
C11 H11 0.9500 .
C12 C15 1.503(3) .
C13 H13A 0.9800 .
C13 H13B 0.9800 .
C13 H13C 0.9800 .
C14 H14A 0.9800 .
C14 H14B 0.9800 .
C14 H14C 0.9800 .
C15 H15A 0.9800 .
C15 H15B 0.9800 .
C15 H15C 0.9800 .
C16 C21 1.402(3) .
C16 C17 1.406(3) .
C17 C18 1.389(3) .
C17 C22 1.515(3) .
C18 C19 1.392(4) .
C18 H18 0.9500 .
C19 C20 1.387(4) .
C19 C23 1.501(4) .
C20 C21 1.391(3) .
C20 H20 0.9500 .
C21 C24 1.504(4) .
C22 H22A 0.9800 .
C22 H22B 0.9800 .
C22 H22C 0.9800 .
C23 H23A 0.9800 .
C23 H23B 0.9800 .
C23 H23C 0.9800 .
C24 H24A 0.9800 .
C24 H24B 0.9800 .
C24 H24C 0.9800 .
C25 C26 1.404(3) .
C25 C30 1.406(3) .
C26 C27 1.396(3) .
C26 C31 1.498(3) .
C27 C28 1.384(3) .
C27 H27 0.9500 .
C28 C29 1.382(3) .
C28 H28 0.9500 .
C29 C30 1.390(3) .
C29 H29 0.9500 .
C30 C40 1.484(3) .
C31 C32 1.404(3) .
C31 C36 1.412(3) .
C32 C33 1.393(4) .
C32 C37 1.509(3) .
C33 C34 1.387(4) .
C33 H33 0.9500 .
C34 C35 1.387(4) .
C34 C38 1.509(4) .
C35 C36 1.392(4) .
C35 H35 0.9500 .
C36 C39 1.500(4) .
C37 H37A 0.9800 .
C37 H37B 0.9800 .
C37 H37C 0.9800 .
C38 H38A 0.9800 .
C38 H38B 0.9800 .
C38 H38C 0.9800 .
C39 H39A 0.9800 .
C39 H39B 0.9800 .
C39 H39C 0.9800 .
C40 C45 1.406(3) .
C40 C41 1.413(3) .
C41 C42 1.387(4) .
C41 C46 1.505(3) .
C42 C43 1.388(3) .
C42 H42 0.9500 .
C43 C44 1.396(4) .
C43 C47 1.500(4) .
C44 C45 1.392(3) .
C44 H44 0.9500 .
C45 C48 1.513(3) .
C46 H46A 0.9800 .
C46 H46B 0.9800 .
C46 H46C 0.9800 .
C47 H47A 0.9800 .
C47 H47B 0.9800 .
C47 H47C 0.9800 .
C48 H48A 0.9800 .
C48 H48B 0.9800 .
C48 H48C 0.9800 .
C49 C54 1.334(5) .
C49 C50 1.368(6) .
C49 H49 0.9500 .
C50 C51 1.397(6) .
C50 H50 0.9500 .
C51 C52 1.331(6) .
C51 H51 0.9500 .
C52 C53 1.353(6) .
C52 H52 0.9500 .
C53 C54 1.355(6) .
C53 H53 0.9500 .
C54 H54 0.9500 .
C55 C57 1.367(5) 2_755
C55 C56 1.371(5) .
C55 H55 0.9500 .
C56 C57 1.380(5) .
C56 H56 0.9500 .
C57 C55 1.367(5) 2_755
C57 H57 0.9500 .

loop_
_geom_torsion_atom_site_label_1
_geom_torsion_atom_site_label_2
_geom_torsion_atom_site_label_3
_geom_torsion_atom_site_label_4
_geom_torsion
_geom_torsion_site_symmetry_1
_geom_torsion_site_symmetry_2
_geom_torsion_site_symmetry_3
_geom_torsion_site_symmetry_4
N2 P2 N1 C1 159.0(2) . . . .
P1 P2 N1 C1 154.3(2) . . . .
N2 P2 N1 P1 4.64(10) . . . .
N2 P1 N1 C1 -159.0(2) . . . .
Au2 P1 N1 C1 -13.4(4) . . . .
Au1 P1 N1 C1 100.37(18) . . . .
P2 P1 N1 C1 -154.6(2) . . . .
N2 P1 N1 P2 -4.40(9) . . . .
Au2 P1 N1 P2 141.2(4) . . . .
Au1 P1 N1 P2 -105.07(8) . . . .
N1 P2 N2 C25 170.2(2) . . . .
P1 P2 N2 C25 174.8(3) . . . .
N1 P2 N2 P1 -4.63(10) . . . .
N1 P1 N2 C25 -170.4(2) . . . .
Au2 P1 N2 C25 83.8(6) . . . .
Au1 P1 N2 C25 -62.9(2) . . . .
P2 P1 N2 C25 -174.8(3) . . . .
N1 P1 N2 P2 4.37(9) . . . .
Au2 P1 N2 P2 -101.4(6) . . . .
Au1 P1 N2 P2 111.94(8) . . . .
P2 N1 C1 C6 137.0(2) . . . .
P1 N1 C1 C6 -75.6(3) . . . .
P2 N1 C1 C2 -44.0(3) . . . .
P1 N1 C1 C2 103.4(2) . . . .
C6 C1 C2 C3 4.3(4) . . . .
N1 C1 C2 C3 -174.6(2) . . . .
C6 C1 C2 C7 -173.8(2) . . . .
N1 C1 C2 C7 7.2(3) . . . .
C1 C2 C3 C4 -0.3(4) . . . .
C7 C2 C3 C4 177.9(2) . . . .
C2 C3 C4 C5 -2.2(4) . . . .
C3 C4 C5 C6 0.9(4) . . . .
C4 C5 C6 C1 3.0(4) . . . .
C4 C5 C6 C16 -173.1(2) . . . .
C2 C1 C6 C5 -5.6(4) . . . .
N1 C1 C6 C5 173.3(2) . . . .
C2 C1 C6 C16 170.3(2) . . . .
N1 C1 C6 C16 -10.8(3) . . . .
C3 C2 C7 C12 92.1(3) . . . .
C1 C2 C7 C12 -89.8(3) . . . .
C3 C2 C7 C8 -86.0(3) . . . .
C1 C2 C7 C8 92.2(3) . . . .
C12 C7 C8 C9 1.5(3) . . . .
C2 C7 C8 C9 179.5(2) . . . .
C12 C7 C8 C13 -179.3(2) . . . .
C2 C7 C8 C13 -1.3(3) . . . .
C7 C8 C9 C10 -1.0(4) . . . .
C13 C8 C9 C10 179.8(2) . . . .
C8 C9 C10 C11 0.2(4) . . . .
C8 C9 C10 C14 -179.9(2) . . . .
C9 C10 C11 C12 0.0(4) . . . .
C14 C10 C11 C12 -179.8(2) . . . .
C10 C11 C12 C7 0.5(4) . . . .
C10 C11 C12 C15 -178.3(2) . . . .
C8 C7 C12 C11 -1.2(3) . . . .
C2 C7 C12 C11 -179.3(2) . . . .
C8 C7 C12 C15 177.6(2) . . . .
C2 C7 C12 C15 -0.4(3) . . . .
C5 C6 C16 C21 -73.7(3) . . . .
C1 C6 C16 C21 110.5(3) . . . .
C5 C6 C16 C17 102.1(3) . . . .
C1 C6 C16 C17 -73.8(3) . . . .
C21 C16 C17 C18 1.4(3) . . . .
C6 C16 C17 C18 -174.5(2) . . . .
C21 C16 C17 C22 179.8(2) . . . .
C6 C16 C17 C22 4.0(3) . . . .
C16 C17 C18 C19 -1.1(4) . . . .
C22 C17 C18 C19 -179.5(2) . . . .
C17 C18 C19 C20 0.6(4) . . . .
C17 C18 C19 C23 -178.6(2) . . . .
C18 C19 C20 C21 -0.5(4) . . . .
C23 C19 C20 C21 178.8(2) . . . .
C19 C20 C21 C16 0.8(4) . . . .
C19 C20 C21 C24 -179.7(2) . . . .
C17 C16 C21 C20 -1.2(3) . . . .
C6 C16 C21 C20 174.5(2) . . . .
C17 C16 C21 C24 179.2(2) . . . .
C6 C16 C21 C24 -5.0(4) . . . .
P2 N2 C25 C26 159.38(17) . . . .
P1 N2 C25 C26 -27.4(3) . . . .
P2 N2 C25 C30 -20.5(3) . . . .
P1 N2 C25 C30 152.67(17) . . . .
C30 C25 C26 C27 -2.0(3) . . . .
N2 C25 C26 C27 178.06(19) . . . .
C30 C25 C26 C31 175.4(2) . . . .
N2 C25 C26 C31 -4.5(3) . . . .
C25 C26 C27 C28 0.8(3) . . . .
C31 C26 C27 C28 -176.7(2) . . . .
C26 C27 C28 C29 0.6(3) . . . .
C27 C28 C29 C30 -0.7(3) . . . .
C28 C29 C30 C25 -0.5(3) . . . .
C28 C29 C30 C40 179.1(2) . . . .
C26 C25 C30 C29 1.9(3) . . . .
N2 C25 C30 C29 -178.19(19) . . . .
C26 C25 C30 C40 -177.7(2) . . . .
N2 C25 C30 C40 2.2(3) . . . .
C27 C26 C31 C32 107.4(3) . . . .
C25 C26 C31 C32 -70.0(3) . . . .
C27 C26 C31 C36 -68.4(3) . . . .
C25 C26 C31 C36 114.2(3) . . . .
C36 C31 C32 C33 -2.7(4) . . . .
C26 C31 C32 C33 -178.5(2) . . . .
C36 C31 C32 C37 176.1(2) . . . .
C26 C31 C32 C37 0.3(3) . . . .
C31 C32 C33 C34 0.9(4) . . . .
C37 C32 C33 C34 -177.9(2) . . . .
C32 C33 C34 C35 0.7(4) . . . .
C32 C33 C34 C38 -179.6(3) . . . .
C33 C34 C35 C36 -0.5(4) . . . .
C38 C34 C35 C36 179.8(3) . . . .
C34 C35 C36 C31 -1.3(4) . . . .
C34 C35 C36 C39 178.2(2) . . . .
C32 C31 C36 C35 2.9(4) . . . .
C26 C31 C36 C35 178.6(2) . . . .
C32 C31 C36 C39 -176.6(2) . . . .
C26 C31 C36 C39 -0.9(3) . . . .
C29 C30 C40 C45 -85.2(3) . . . .
C25 C30 C40 C45 94.4(3) . . . .
C29 C30 C40 C41 99.7(3) . . . .
C25 C30 C40 C41 -80.7(3) . . . .
C45 C40 C41 C42 -2.3(3) . . . .
C30 C40 C41 C42 172.8(2) . . . .
C45 C40 C41 C46 -179.3(2) . . . .
C30 C40 C41 C46 -4.2(3) . . . .
C40 C41 C42 C43 0.0(4) . . . .
C46 C41 C42 C43 176.9(2) . . . .
C41 C42 C43 C44 2.2(4) . . . .
C41 C42 C43 C47 -177.1(2) . . . .
C42 C43 C44 C45 -2.0(4) . . . .
C47 C43 C44 C45 177.3(2) . . . .
C43 C44 C45 C40 -0.3(4) . . . .
C43 C44 C45 C48 -174.8(2) . . . .
C41 C40 C45 C44 2.5(3) . . . .
C30 C40 C45 C44 -172.5(2) . . . .
C41 C40 C45 C48 176.9(2) . . . .
C30 C40 C45 C48 1.9(3) . . . .
C54 C49 C50 C51 -7.6(7) . . . .
C49 C50 C51 C52 5.1(7) . . . .
C50 C51 C52 C53 -3.1(9) . . . .
C51 C52 C53 C54 2.8(9) . . . .
C50 C49 C54 C53 7.5(8) . . . .
C52 C53 C54 C49 -4.8(8) . . . .
C57 C55 C56 C57 0.7(5) 2_755 . . .
C55 C56 C57 C55 -0.6(5) . . . 2_755
